data_7209291
loop_
_publ_author_name
'Kang, Maoping'
'Luo, Daibing'
'Lin, Zhien'
'Thiele, G\"unther'
'Dehnen, Stefanie'

_publ_section_title
;
 Crystalline beryllium carboxylate frameworks containing inorganic chains
 of BeO4 tetrahedra
;
_journal_issue 10
_journal_name_full CrystEngComm
_journal_page_first 1845
_journal_paper_doi 10.1039/c3ce26983c
_journal_volume 15
_journal_year 2013
_chemical_formula_sum 'C16 H12 Be4 O12'
_chemical_formula_weight 432.30
_chemical_name_systematic
;
?
;
_space_group_IT_number 88
_symmetry_cell_setting tetragonal
_symmetry_space_group_name_Hall '-I 4ad'
_symmetry_space_group_name_H-M 'I 41/a :2'
_atom_sites_solution_hydrogens geom
_atom_sites_solution_primary direct
_atom_sites_solution_secondary difmap
_audit_creation_method SHELXL-97
_cell_angle_alpha 90.00
_cell_angle_beta 90.00
_cell_angle_gamma 90.00
_cell_formula_units_Z 16
_cell_length_a 23.8931(2)
_cell_length_b 23.8931(2)
_cell_length_c 15.9482(3)
_cell_measurement_reflns_used 2945
_cell_measurement_temperature 293(2)
_cell_measurement_theta_max 29.2436
_cell_measurement_theta_min 2.8189
_cell_volume 9104.5(2)
_computing_structure_refinement 'SHELXL-97 (Sheldrick, 1997)'
_computing_structure_solution 'SHELXS-97 (Sheldrick, 1990)'
_diffrn_ambient_temperature 293(2)
_diffrn_measured_fraction_theta_full 0.999
_diffrn_measured_fraction_theta_max 0.999
_diffrn_measurement_device_type 'Xcalibur, Eos'
_diffrn_measurement_method '\w scans'
_diffrn_radiation_monochromator graphite
_diffrn_radiation_source 'fine-focus sealed tube'
_diffrn_radiation_type MoK\a
_diffrn_radiation_wavelength 0.71073
_diffrn_reflns_av_R_equivalents 0.0235
_diffrn_reflns_av_sigmaI/netI 0.0436
_diffrn_reflns_limit_h_max 28
_diffrn_reflns_limit_h_min -14
_diffrn_reflns_limit_k_max 23
_diffrn_reflns_limit_k_min -19
_diffrn_reflns_limit_l_max 18
_diffrn_reflns_limit_l_min -18
_diffrn_reflns_number 9022
_diffrn_reflns_theta_full 25.00
_diffrn_reflns_theta_max 25.00
_diffrn_reflns_theta_min 2.82
_exptl_absorpt_coefficient_mu 0.105
_exptl_absorpt_correction_T_max 1.00000
_exptl_absorpt_correction_T_min 0.99466
_exptl_absorpt_correction_type multi-scan
_exptl_absorpt_process_details
;
CrysAlisPro, Agilent Technologies,
Version 1.171.35.19 (release 27-10-2011 CrysAlis171 .NET)
(compiled Oct 27 2011,15:02:11)
Empirical absorption correction using spherical harmonics,
implemented in SCALE3 ABSPACK scaling algorithm.
;
_exptl_crystal_colour colorless
_exptl_crystal_density_diffrn 1.262
_exptl_crystal_density_method 'not measured'
_exptl_crystal_description prism
_exptl_crystal_F_000 3520
_exptl_crystal_size_max 0.08
_exptl_crystal_size_mid 0.06
_exptl_crystal_size_min 0.04
_refine_diff_density_max 0.345
_refine_diff_density_min -0.441
_refine_diff_density_rms 0.059
_refine_ls_extinction_method none
_refine_ls_goodness_of_fit_ref 1.047
_refine_ls_hydrogen_treatment constr
_refine_ls_matrix_type full
_refine_ls_number_parameters 289
_refine_ls_number_reflns 4004
_refine_ls_number_restraints 0
_refine_ls_restrained_S_all 1.047
_refine_ls_R_factor_all 0.0699
_refine_ls_R_factor_gt 0.0506
_refine_ls_shift/su_max 0.000
_refine_ls_shift/su_mean 0.000
_refine_ls_structure_factor_coef Fsqd
_refine_ls_weighting_details 'calc w=1/[\s^2^(Fo^2^)+(0.0770P)^2^+4.8145P] where P=(Fo^2^+2Fc^2^)/3'
_refine_ls_weighting_scheme calc
_refine_ls_wR_factor_gt 0.1374
_refine_ls_wR_factor_ref 0.1467
_reflns_number_gt 2965
_reflns_number_total 4004
_reflns_threshold_expression >2sigma(I)
_cod_data_source_file c3ce26983c.txt
_cod_data_source_block 1
_cod_original_sg_symbol_H-M I4(1)/a
_cod_database_code 7209291

loop_
_symmetry_equiv_pos_as_xyz
'x, y, z'
'-x+1/2, -y, z+1/2'
'-y+3/4, x+1/4, z+1/4'
'y+3/4, -x+3/4, z+3/4'
'x+1/2, y+1/2, z+1/2'
'-x+1, -y+1/2, z+1'
'-y+5/4, x+3/4, z+3/4'
'y+5/4, -x+5/4, z+5/4'
'-x, -y, -z'
'x-1/2, y, -z-1/2'
'y-3/4, -x-1/4, -z-1/4'
'-y-3/4, x-3/4, -z-3/4'
'-x+1/2, -y+1/2, -z+1/2'
'x, y+1/2, -z'
'y-1/4, -x+1/4, -z+1/4'
'-y-1/4, x-1/4, -z-1/4'

loop_
_atom_site_label
_atom_site_type_symbol
_atom_site_fract_x
_atom_site_fract_y
_atom_site_fract_z
_atom_site_U_iso_or_equiv
_atom_site_adp_type
_atom_site_occupancy
_atom_site_symmetry_multiplicity
_atom_site_calc_flag
_atom_site_refinement_flags
Be1 Be 0.29976(13) 0.10607(13) 0.55869(19) 0.0227(7) Uani 1 1 d .
Be2 Be 0.16813(13) -0.02631(12) 0.75517(18) 0.0210(7) Uani 1 1 d .
Be3 Be 0.22234(13) 0.05556(12) 0.66415(19) 0.0211(7) Uani 1 1 d .
Be4 Be 0.34596(13) 0.09272(13) 0.39863(18) 0.0233(7) Uani 1 1 d .
O1 O 0.21581(7) 0.12102(7) 0.69545(10) 0.0293(4) Uani 1 1 d .
O2 O 0.26547(7) 0.16034(7) 0.59323(10) 0.0285(4) Uani 1 1 d .
O3 O 0.20258(7) 0.41527(7) 0.64224(10) 0.0286(4) Uani 1 1 d .
O4 O 0.25056(7) 0.36478(7) 0.54893(10) 0.0287(4) Uani 1 1 d .
O5 O 0.36628(7) 0.11024(8) 0.58259(10) 0.0310(4) Uani 1 1 d .
O6 O 0.40301(7) 0.09710(8) 0.45599(10) 0.0316(4) Uani 1 1 d .
O7 O 0.65961(7) 0.07324(8) 0.53415(10) 0.0303(4) Uani 1 1 d .
O8 O 0.60855(7) 0.09879(8) 0.42404(10) 0.0315(4) Uani 1 1 d .
O9 O 0.29237(7) 0.10640(7) 0.45753(10) 0.0283(4) Uani 1 1 d .
H1 H 0.2578 0.1143 0.4336 0.034 Uiso 1 1 calc R
O10 O 0.27631(6) 0.05052(6) 0.60469(10) 0.0229(4) Uani 1 1 d .
H2 H 0.2938 0.0162 0.5968 0.027 Uiso 1 1 calc R
O11 O 0.22062(7) 0.01166(7) 0.73683(10) 0.0248(4) Uani 1 1 d .
H3 H 0.2520 0.0078 0.7708 0.030 Uiso 1 1 calc R
O12 O 0.15576(7) -0.03381(7) 0.85257(9) 0.0267(4) Uani 1 1 d .
H4 H 0.1492 -0.0019 0.8844 0.032 Uiso 1 1 calc R
C1 C 0.23097(10) 0.16250(10) 0.65334(14) 0.0229(5) Uani 1 1 d .
C2 C 0.22009(10) 0.36955(10) 0.61319(14) 0.0218(5) Uani 1 1 d .
C3 C 0.20601(10) 0.21773(10) 0.67477(14) 0.0249(5) Uani 1 1 d .
C4 C 0.22445(10) 0.26607(10) 0.63519(14) 0.0239(5) Uani 1 1 d .
H5 H 0.2521 0.2639 0.5943 0.029 Uiso 1 1 calc R
C5 C 0.20182(10) 0.31746(10) 0.65633(14) 0.0248(5) Uani 1 1 d .
C6 C 0.16051(12) 0.32041(11) 0.71693(17) 0.0394(7) Uani 1 1 d .
H6 H 0.1454 0.3549 0.7316 0.047 Uiso 1 1 calc R
C7 C 0.14162(14) 0.27235(12) 0.7557(2) 0.0535(9) Uani 1 1 d .
H7 H 0.1137 0.2745 0.7963 0.064 Uiso 1 1 calc R
C8 C 0.16422(13) 0.22103(11) 0.73419(18) 0.0421(7) Uani 1 1 d .
H8 H 0.1512 0.1886 0.7599 0.051 Uiso 1 1 calc R
C9 C 0.40729(10) 0.10348(10) 0.53376(14) 0.0229(5) Uani 1 1 d .
C10 C 0.61439(10) 0.08770(10) 0.50060(14) 0.0235(5) Uani 1 1 d .
C11 C 0.46420(10) 0.10202(11) 0.57139(15) 0.0282(6) Uani 1 1 d .
C12 C 0.51107(10) 0.09575(11) 0.52039(15) 0.0277(6) Uani 1 1 d .
H9 H 0.5068 0.0934 0.4625 0.033 Uiso 1 1 calc R
C13 C 0.56403(10) 0.09294(11) 0.55524(15) 0.0278(6) Uani 1 1 d .
C14 C 0.57026(11) 0.09698(13) 0.64192(16) 0.0384(7) Uani 1 1 d .
H10 H 0.6057 0.0946 0.6657 0.046 Uiso 1 1 calc R
C15 C 0.52427(12) 0.10446(15) 0.69223(16) 0.0486(9) Uani 1 1 d .
H11 H 0.5286 0.1082 0.7499 0.058 Uiso 1 1 calc R
C16 C 0.47149(11) 0.10645(14) 0.65707(16) 0.0417(8) Uani 1 1 d .
H12 H 0.4404 0.1108 0.6916 0.050 Uiso 1 1 calc R

loop_
_atom_site_aniso_label
_atom_site_aniso_U_11
_atom_site_aniso_U_22
_atom_site_aniso_U_33
_atom_site_aniso_U_23
_atom_site_aniso_U_13
_atom_site_aniso_U_12
Be1 0.0211(16) 0.0225(16) 0.0244(16) -0.0024(13) 0.0024(13) 0.0000(13)
Be2 0.0224(16) 0.0184(15) 0.0223(15) 0.0028(12) -0.0016(12) -0.0002(12)
Be3 0.0213(15) 0.0175(15) 0.0245(15) 0.0012(12) 0.0016(13) 0.0001(12)
Be4 0.0269(17) 0.0232(16) 0.0199(15) -0.0009(12) -0.0003(13) -0.0044(14)
O1 0.0377(10) 0.0187(9) 0.0314(9) 0.0017(7) 0.0127(8) 0.0005(8)
O2 0.0334(10) 0.0216(9) 0.0304(9) 0.0005(7) 0.0139(8) 0.0002(8)
O3 0.0409(11) 0.0163(9) 0.0286(9) -0.0003(7) 0.0102(8) 0.0035(8)
O4 0.0351(10) 0.0218(9) 0.0291(9) 0.0020(7) 0.0115(8) 0.0028(8)
O5 0.0201(9) 0.0491(11) 0.0239(9) -0.0056(8) 0.0028(7) -0.0033(8)
O6 0.0215(9) 0.0510(12) 0.0223(9) -0.0073(8) 0.0021(7) -0.0011(8)
O7 0.0194(9) 0.0465(11) 0.0250(9) 0.0066(8) -0.0024(7) 0.0049(8)
O8 0.0225(9) 0.0505(12) 0.0216(9) 0.0010(8) -0.0011(7) 0.0075(8)
O9 0.0220(9) 0.0390(10) 0.0238(9) -0.0023(8) -0.0001(7) 0.0047(8)
O10 0.0210(9) 0.0171(8) 0.0305(9) -0.0016(7) 0.0035(7) 0.0019(7)
O11 0.0213(9) 0.0242(9) 0.0290(9) 0.0086(7) -0.0079(7) -0.0035(7)
O12 0.0371(10) 0.0205(9) 0.0225(9) 0.0003(7) 0.0026(7) 0.0027(8)
C1 0.0252(13) 0.0204(12) 0.0230(12) 0.0016(10) 0.0004(10) -0.0027(10)
C2 0.0241(12) 0.0200(12) 0.0215(12) 0.0019(10) 0.0002(10) 0.0020(10)
C3 0.0309(13) 0.0179(12) 0.0259(12) 0.0007(10) 0.0048(11) 0.0008(11)
C4 0.0272(13) 0.0205(12) 0.0241(12) -0.0002(10) 0.0064(10) 0.0018(11)
C5 0.0294(13) 0.0190(12) 0.0260(13) 0.0009(10) 0.0029(11) 0.0013(10)
C6 0.0480(18) 0.0219(14) 0.0481(17) 0.0019(12) 0.0241(14) 0.0088(13)
C7 0.064(2) 0.0298(16) 0.067(2) 0.0067(15) 0.0472(18) 0.0092(15)
C8 0.0514(18) 0.0241(14) 0.0509(17) 0.0052(13) 0.0283(15) -0.0002(13)
C9 0.0217(12) 0.0244(13) 0.0225(12) -0.0005(10) 0.0034(10) -0.0018(10)
C10 0.0197(12) 0.0292(13) 0.0217(12) -0.0013(10) -0.0022(10) 0.0022(10)
C11 0.0224(13) 0.0378(15) 0.0244(12) -0.0026(11) 0.0012(10) -0.0008(11)
C12 0.0228(13) 0.0402(15) 0.0202(12) -0.0015(11) 0.0003(10) 0.0003(11)
C13 0.0236(13) 0.0360(14) 0.0239(12) 0.0017(11) -0.0003(10) 0.0021(11)
C14 0.0256(14) 0.0616(19) 0.0279(14) 0.0001(13) -0.0060(11) 0.0061(14)
C15 0.0341(16) 0.092(3) 0.0200(13) -0.0012(15) -0.0019(12) 0.0069(17)
C16 0.0254(14) 0.074(2) 0.0254(14) 0.0019(14) 0.0072(11) 0.0054(14)

loop_
_atom_type_symbol
_atom_type_description
_atom_type_scat_dispersion_real
_atom_type_scat_dispersion_imag
_atom_type_scat_source
C C 0.0033 0.0016 'International Tables Vol C Tables 4.2.6.8 and 6.1.1.4'
H H 0.0000 0.0000 'International Tables Vol C Tables 4.2.6.8 and 6.1.1.4'
Be Be 0.0005 0.0002 'International Tables Vol C Tables 4.2.6.8 and 6.1.1.4'
O O 0.0106 0.0060 'International Tables Vol C Tables 4.2.6.8 and 6.1.1.4'

loop_
_geom_angle_atom_site_label_1
_geom_angle_atom_site_label_2
_geom_angle_atom_site_label_3
_geom_angle
_geom_angle_site_symmetry_1
_geom_angle_site_symmetry_3
O10 Be1 O9 114.7(2) . .
O10 Be1 O2 109.00(19) . .
O9 Be1 O2 106.11(19) . .
O10 Be1 O5 106.3(2) . .
O9 Be1 O5 109.68(19) . .
O2 Be1 O5 111.2(2) . .
O11 Be2 O12 113.2(2) . .
O11 Be2 O4 107.56(18) . 15_556
O12 Be2 O4 114.0(2) . 15_556
O11 Be2 O7 111.12(19) . 12_657
O12 Be2 O7 106.67(18) . 12_657
O4 Be2 O7 103.90(18) 15_556 12_657
O11 Be3 O10 114.1(2) . .
O11 Be3 O3 107.70(19) . 15_556
O10 Be3 O3 109.51(19) . 15_556
O11 Be3 O1 114.2(2) . .
O10 Be3 O1 109.03(19) . .
O3 Be3 O1 101.50(18) 15_556 .
O12 Be4 O9 115.2(2) 2_554 .
O12 Be4 O8 107.62(18) 2_554 11_666
O9 Be4 O8 107.3(2) . 11_666
O12 Be4 O6 109.6(2) 2_554 .
O9 Be4 O6 108.62(18) . .
O8 Be4 O6 108.2(2) 11_666 .
C1 O1 Be3 124.16(18) . .
C1 O2 Be1 128.03(19) . .
C2 O3 Be3 123.90(18) . 12_667
C2 O4 Be2 124.56(19) . 12_667
C9 O5 Be1 127.02(19) . .
C9 O6 Be4 128.71(19) . .
C10 O7 Be2 126.61(18) . 15_656
C10 O8 Be4 126.68(19) . 16_656
Be4 O9 Be1 119.27(18) . .
Be4 O9 H1 120.4 . .
Be1 O9 H1 120.4 . .
Be3 O10 Be1 119.00(18) . .
Be3 O10 H2 120.5 . .
Be1 O10 H2 120.5 . .
Be3 O11 Be2 123.02(18) . .
Be3 O11 H3 118.5 . .
Be2 O11 H3 118.5 . .
Be4 O12 Be2 123.78(18) 2 .
Be4 O12 H4 118.1 2 .
Be2 O12 H4 118.1 . .
O1 C1 O2 124.3(2) . .
O1 C1 C3 117.6(2) . .
O2 C1 C3 118.1(2) . .
O3 C2 O4 124.7(2) . .
O3 C2 C5 117.3(2) . .
O4 C2 C5 118.0(2) . .
C8 C3 C4 119.7(2) . .
C8 C3 C1 119.9(2) . .
C4 C3 C1 120.4(2) . .
C5 C4 C3 120.2(2) . .
C5 C4 H5 119.9 . .
C3 C4 H5 119.9 . .
C6 C5 C4 119.6(2) . .
C6 C5 C2 119.3(2) . .
C4 C5 C2 121.0(2) . .
C7 C6 C5 120.3(2) . .
C7 C6 H6 119.9 . .
C5 C6 H6 119.9 . .
C6 C7 C8 119.9(2) . .
C6 C7 H7 120.0 . .
C8 C7 H7 120.0 . .
C3 C8 C7 120.3(2) . .
C3 C8 H8 119.9 . .
C7 C8 H8 119.9 . .
O6 C9 O5 124.2(2) . .
O6 C9 C11 118.1(2) . .
O5 C9 C11 117.6(2) . .
O7 C10 O8 124.6(2) . .
O7 C10 C13 118.0(2) . .
O8 C10 C13 117.4(2) . .
C16 C11 C12 119.0(2) . .
C16 C11 C9 120.8(2) . .
C12 C11 C9 120.2(2) . .
C13 C12 C11 120.4(2) . .
C13 C12 H9 119.8 . .
C11 C12 H9 119.8 . .
C12 C13 C14 119.5(2) . .
C12 C13 C10 120.5(2) . .
C14 C13 C10 120.0(2) . .
C15 C14 C13 120.2(2) . .
C15 C14 H10 119.9 . .
C13 C14 H10 119.9 . .
C14 C15 C16 119.9(2) . .
C14 C15 H11 120.1 . .
C16 C15 H11 120.1 . .
C15 C16 C11 120.9(2) . .
C15 C16 H12 119.5 . .
C11 C16 H12 119.5 . .

loop_
_geom_bond_atom_site_label_1
_geom_bond_atom_site_label_2
_geom_bond_distance
_geom_bond_site_symmetry_2
Be1 O10 1.617(3) .
Be1 O9 1.623(3) .
Be1 O2 1.630(3) .
Be1 O5 1.637(3) .
Be2 O11 1.575(3) .
Be2 O12 1.591(3) .
Be2 O4 1.658(3) 15_556
Be2 O7 1.667(3) 12_657
Be3 O11 1.564(3) .
Be3 O10 1.605(3) .
Be3 O3 1.645(3) 15_556
Be3 O1 1.649(3) .
Be4 O12 1.588(3) 2_554
Be4 O9 1.621(3) .
Be4 O8 1.644(3) 11_666
Be4 O6 1.645(3) .
O1 C1 1.251(3) .
O2 C1 1.265(3) .
O3 C2 1.258(3) .
O3 Be3 1.645(3) 12_667
O4 C2 1.262(3) .
O4 Be2 1.658(3) 12_667
O5 C9 1.262(3) .
O6 C9 1.254(3) .
O7 C10 1.254(3) .
O7 Be2 1.667(3) 15_656
O8 C10 1.257(3) .
O8 Be4 1.644(3) 16_656
O9 H1 0.9300 .
O10 H2 0.9300 .
O11 H3 0.9300 .
O12 Be4 1.588(3) 2
O12 H4 0.9300 .
C1 C3 1.488(3) .
C2 C5 1.487(3) .
C3 C8 1.379(4) .
C3 C4 1.388(3) .
C4 C5 1.383(3) .
C4 H5 0.9300 .
C5 C6 1.383(3) .
C6 C7 1.380(4) .
C6 H6 0.9300 .
C7 C8 1.383(4) .
C7 H7 0.9300 .
C8 H8 0.9300 .
C9 C11 1.487(3) .
C10 C13 1.491(3) .
C11 C16 1.382(3) .
C11 C12 1.392(3) .
C12 C13 1.384(3) .
C12 H9 0.9300 .
C13 C14 1.394(3) .
C14 C15 1.372(4) .
C14 H10 0.9300 .
C15 C16 1.381(4) .
C15 H11 0.9300 .
C16 H12 0.9300 .
